data_9016158
loop_
_publ_author_name
'Crosnier-Lopez M'
'Calage, Y.'
'Duroy, H.'
'Fourquet, J.'

_publ_section_title
;
 Ba7 Fe6 F32 . 2(H2 O): original isolated trimers (Fe3 F16)(7-) in a new
 defective jarlite-type compound
 _cod_database_code 1000375
;
_journal_name_full 'Zeitschrift fur Anorganische und Allgemeine Chemie'
_journal_page_first 1025
_journal_page_last 1032
_journal_volume 621
_journal_year 1995
_chemical_formula_sum 'Ba7 F32 Fe6 O2'
_space_group_IT_number 12
_symmetry_space_group_name_Hall '-C 2y'
_symmetry_space_group_name_H-M 'C 1 2/m 1'
_cell_angle_alpha 90
_cell_angle_beta 101.13
_cell_angle_gamma 90
_cell_length_a 17.02299
_cell_length_b 11.482
_cell_length_c 7.624
_cell_formula_units_Z 2
_cell_volume 1462.144
_database_code_amcsd 0015812
_exptl_crystal_density_diffrn 4.398
_cod_duplicate_entry 1000375
_cod_original_formula_sum 'Ba7 Fe6 F32 O2'
_cod_database_code 9016158
_amcsd_formula_title 'Ba7 F32 Fe6 H4 O2'

loop_
_space_group_symop_operation_xyz
x,y,z
1/2+x,1/2+y,z
x,-y,z
1/2+x,1/2-y,z
-x,y,-z
1/2-x,1/2+y,-z
-x,-y,-z
1/2-x,1/2-y,-z

loop_
_atom_site_aniso_label
_atom_site_aniso_U_11
_atom_site_aniso_U_22
_atom_site_aniso_U_33
_atom_site_aniso_U_12
_atom_site_aniso_U_13
_atom_site_aniso_U_23
Ba1 0.00840 0.00900 0.01320 0.00000 0.00050 0.00000
Ba2 0.01210 0.01180 0.01350 0.00000 0.00330 0.00000
Ba3 0.01200 0.02080 0.01300 -0.00160 0.00180 -0.00200
Fe1 0.01130 0.00880 0.00790 0.00000 0.00150 0.00000
Fe2 0.01090 0.01030 0.01040 -0.00090 0.00320 -0.00030
F1 0.02490 0.01650 0.01740 -0.00320 0.00850 -0.00570
F2 0.03780 0.03090 0.01760 0.01190 0.00980 0.01120
F3 0.01280 0.02470 0.01920 -0.00420 0.00670 -0.00100
F4 0.01300 0.01650 0.02450 -0.00040 0.00070 0.01070
F5 0.02450 0.02340 0.01920 -0.00950 0.00100 0.00500
F6 0.01030 0.01830 0.02740 0.00170 0.00310 0.00250
F7 0.02340 0.03720 0.04310 0.01030 -0.00430 -0.03000
F8 0.02040 0.02520 0.00930 0.00000 -0.00240 0.00000
F9 0.02130 0.04530 0.01340 0.00000 -0.00430 0.00000
O10 0.03640 0.03020 0.05090 0.00000 0.02000 0.00000

loop_
_atom_site_label
_atom_site_fract_x
_atom_site_fract_y
_atom_site_fract_z
_atom_site_attached_hydrogens
Ba1 0.00000 0.00000 0.00000 0
Ba2 0.26440 0.00000 0.12870 0
Ba3 0.14070 0.29460 0.30260 0
Fe1 0.17540 0.00000 0.54450 0
Fe2 0.11090 0.24320 0.79980 0
F1 0.38520 0.13120 0.03230 0
F2 0.40590 0.14370 0.38780 0
F3 0.27670 0.24130 0.18840 0
F4 0.13310 0.13220 0.99900 0
F5 0.23830 0.11710 0.45480 0
F6 0.00130 0.20750 0.79680 0
F7 0.11040 0.11980 0.61930 0
F8 0.25680 0.00000 0.76000 0
F9 0.11290 0.00000 0.30830 0
O10 0.46100 0.00000 0.73420 2

loop_
_cod_related_entry_id
_cod_related_entry_database
_cod_related_entry_code
1 AMCSD 0015812
